data_4033099
loop_
_publ_author_name
'Hsieh, Yu-You'
'Raja, Arun'
'Hong, Bor-Cherng'
'Kotame, Prakash'
'Chang, Wan-Chen'
'Lee, Gene-Hsiang'

_publ_section_title
;
 Organocatalytic Enantioselective Michael-Acetalization-Henry Reaction
 Cascade of 2-Hydroxynitrostyrene and 5-Oxohexanal for the Entry to the
 Hexahydro-6H-benzo[c]chromenones with Four Consecutive Stereogenic
 Centers and an Approach to Aflatoxin Analogues.
;
_journal_issue 23
_journal_name_full 'The Journal of organic chemistry'
_journal_page_first 12840
_journal_page_last 12848
_journal_paper_doi 10.1021/acs.joc.7b02178
_journal_volume 82
_journal_year 2017
_chemical_absolute_configuration ad
_chemical_formula_sum 'C18 H26 O7'
_chemical_formula_weight 354.39
_chemical_name_systematic
; 
 ? 
;
_space_group_IT_number 5
_symmetry_cell_setting monoclinic
_symmetry_space_group_name_Hall 'C 2y'
_symmetry_space_group_name_H-M 'C 1 2 1'
_atom_sites_solution_hydrogens geom
_atom_sites_solution_primary direct
_atom_sites_solution_secondary difmap
_audit_creation_method SHELXL-97
_cell_angle_alpha 90.00
_cell_angle_beta 97.994(2)
_cell_angle_gamma 90.00
_cell_formula_units_Z 4
_cell_length_a 28.295(4)
_cell_length_b 4.8587(6)
_cell_length_c 13.2000(17)
_cell_measurement_reflns_used 830
_cell_measurement_temperature 200(2)
_cell_measurement_theta_max 18.28
_cell_measurement_theta_min 3.10
_cell_volume 1797.1(4)
_computing_cell_refinement 'Bruker SAINT'
_computing_data_collection 'Bruker SMART'
_computing_data_reduction 'Bruker SAINT'
_computing_molecular_graphics 'Bruker SHELXTL'
_computing_publication_material 'Bruker SHELXTL'
_computing_structure_refinement 'SHELXL-97 (Sheldrick, 1997)'
_computing_structure_solution 'SHELXS-97 (Sheldrick, 1990)'
_diffrn_ambient_temperature 200(2)
_diffrn_measured_fraction_theta_full 0.999
_diffrn_measured_fraction_theta_max 0.999
_diffrn_measurement_device_type 'BRUKER SMART APEXCCD area detector'
_diffrn_measurement_method 'omega scans'
_diffrn_radiation_monochromator graphite
_diffrn_radiation_source 'fine-focus sealed tube'
_diffrn_radiation_type MoK\a
_diffrn_radiation_wavelength 0.71073
_diffrn_reflns_av_R_equivalents 0.0792
_diffrn_reflns_av_sigmaI/netI 0.1170
_diffrn_reflns_limit_h_max 33
_diffrn_reflns_limit_h_min -33
_diffrn_reflns_limit_k_max 5
_diffrn_reflns_limit_k_min -5
_diffrn_reflns_limit_l_max 15
_diffrn_reflns_limit_l_min -15
_diffrn_reflns_number 6303
_diffrn_reflns_theta_full 25.00
_diffrn_reflns_theta_max 25.00
_diffrn_reflns_theta_min 1.45
_exptl_absorpt_coefficient_mu 0.100
_exptl_absorpt_correction_T_max 0.9970
_exptl_absorpt_correction_T_min 0.9515
_exptl_absorpt_correction_type multi-scan
_exptl_absorpt_process_details 'SADABS (BRUKER, 2001)'
_exptl_crystal_colour colorless
_exptl_crystal_density_diffrn 1.310
_exptl_crystal_density_meas ?
_exptl_crystal_density_method 'not measured'
_exptl_crystal_description needle
_exptl_crystal_F_000 760
_exptl_crystal_size_max 0.50
_exptl_crystal_size_mid 0.12
_exptl_crystal_size_min 0.03
_refine_diff_density_max 0.171
_refine_diff_density_min -0.244
_refine_diff_density_rms 0.050
_refine_ls_abs_structure_details 'Flack H D (1983), Acta Cryst. A39, 876-881'
_refine_ls_abs_structure_Flack -1(3)
_refine_ls_extinction_method none
_refine_ls_goodness_of_fit_ref 1.019
_refine_ls_hydrogen_treatment constr
_refine_ls_matrix_type full
_refine_ls_number_parameters 240
_refine_ls_number_reflns 3156
_refine_ls_number_restraints 1
_refine_ls_restrained_S_all 1.019
_refine_ls_R_factor_all 0.1156
_refine_ls_R_factor_gt 0.0716
_refine_ls_shift/su_max 0.000
_refine_ls_shift/su_mean 0.000
_refine_ls_structure_factor_coef Fsqd
_refine_ls_weighting_details 'calc w=1/[\s^2^(Fo^2^)+(0.0837P)^2^+0.0000P] where P=(Fo^2^+2Fc^2^)/3'
_refine_ls_weighting_scheme calc
_refine_ls_wR_factor_gt 0.1599
_refine_ls_wR_factor_ref 0.1924
_reflns_number_gt 2029
_reflns_number_total 3156
_reflns_threshold_expression >2sigma(I)
_cod_data_source_file jo7b02178_si_002.cif
_cod_data_source_block ic17074_compound_10
_cod_depositor_comments
;
The following automatic conversions were performed:

'_symmetry_cell_setting' value 'Monoclinic' changed to 'monoclinic'
according to
/home/data/users/saulius/crontab/automatic-downloads/rss-feeds/ACS/lib/dictionaries/cif_core.dic
dictionary named 'cif_core.dic' version 2.4.2 from 2011-04-26.

'_exptl_crystal_density_meas' value 'not_measured' was changed to '?'
- the value is perceived as not measured.

Automatic conversion script
Id: cif_fix_values 4973 2017-02-22 13:04:09Z antanas 

 Adding full bibliography for 4033097--4033099.cif.
;
_cod_original_cell_volume 1797.0(4)
_cod_original_sg_symbol_H-M C2
_cod_database_code 4033099

loop_
_symmetry_equiv_pos_as_xyz
'x, y, z'
'-x, y, -z'
'x+1/2, y+1/2, z'
'-x+1/2, y+1/2, -z'

loop_
_atom_site_label
_atom_site_type_symbol
_atom_site_fract_x
_atom_site_fract_y
_atom_site_fract_z
_atom_site_U_iso_or_equiv
_atom_site_adp_type
_atom_site_occupancy
_atom_site_symmetry_multiplicity
_atom_site_calc_flag
_atom_site_refinement_flags
_atom_site_disorder_assembly
_atom_site_disorder_group
O1 O 0.39823(13) 0.1687(7) 0.0345(2) 0.0512(10) Uani 1 1 d . . .
O2 O 0.31773(13) 0.2834(7) 0.0013(3) 0.0520(10) Uani 1 1 d . . .
O3 O 0.50351(13) -0.4751(7) 0.2355(3) 0.0504(10) Uani 1 1 d . . .
O4 O 0.55157(14) -0.3672(8) 0.1114(3) 0.0570(11) Uani 1 1 d . . .
O5 O 0.38685(12) 0.0529(8) 0.3784(2) 0.0509(10) Uani 1 1 d . . .
O6 O 0.43304(13) -0.1085(8) 0.5274(2) 0.0528(10) Uani 1 1 d . . .
C1 C 0.41723(19) 0.0304(10) 0.1244(4) 0.0427(13) Uani 1 1 d . . .
C2 C 0.45318(19) -0.1608(10) 0.1245(4) 0.0443(13) Uani 1 1 d . . .
H2 H 0.4669 -0.2075 0.0651 0.053 Uiso 1 1 calc R . .
C3 C 0.46752(19) -0.2796(10) 0.2203(4) 0.0451(14) Uani 1 1 d . . .
C4 C 0.44693(17) -0.2190(11) 0.3064(3) 0.0398(12) Uani 1 1 d . . .
H4 H 0.4575 -0.3078 0.3696 0.048 Uiso 1 1 calc R . .
C5 C 0.41061(17) -0.0270(11) 0.2992(4) 0.0398(12) Uani 1 1 d . . .
C6 C 0.39545(17) 0.1007(10) 0.2063(3) 0.0385(12) Uani 1 1 d . . .
C7 C 0.35586(16) 0.3040(11) 0.1735(3) 0.0396(12) Uani 1 1 d . . .
H7 H 0.3597 0.4785 0.2140 0.048 Uiso 1 1 calc R . .
C8 C 0.36122(19) 0.3495(11) 0.0596(4) 0.0495(14) Uani 1 1 d . . .
H8 H 0.3697 0.5456 0.0478 0.059 Uiso 1 1 calc R . .
C9 C 0.30552(16) 0.1782(10) 0.1708(4) 0.0413(13) Uani 1 1 d . . .
H9 H 0.3072 0.0145 0.2171 0.050 Uiso 1 1 calc R . .
C10 C 0.29560(19) 0.0825(11) 0.0589(4) 0.0529(15) Uani 1 1 d . . .
H10A H 0.3095 -0.1020 0.0511 0.063 Uiso 1 1 calc R . .
H10B H 0.2608 0.0741 0.0356 0.063 Uiso 1 1 calc R . .
C11 C 0.5242(2) -0.5627(13) 0.1505(4) 0.0575(16) Uani 1 1 d . . .
H11A H 0.5443 -0.7260 0.1703 0.069 Uiso 1 1 calc R . .
H11B H 0.4984 -0.6204 0.0960 0.069 Uiso 1 1 calc R . .
C12 C 0.5962(2) -0.3164(18) 0.1758(5) 0.084(2) Uani 1 1 d . . .
H12A H 0.5899 -0.2509 0.2428 0.126 Uiso 1 1 calc R . .
H12B H 0.6143 -0.1765 0.1440 0.126 Uiso 1 1 calc R . .
H12C H 0.6147 -0.4872 0.1843 0.126 Uiso 1 1 calc R . .
C13 C 0.38946(19) -0.1229(14) 0.4650(4) 0.0573(16) Uani 1 1 d . . .
H13A H 0.3638 -0.0725 0.5054 0.069 Uiso 1 1 calc R . .
H13B H 0.3838 -0.3150 0.4414 0.069 Uiso 1 1 calc R . .
C14 C 0.4427(2) 0.1524(14) 0.5731(4) 0.0660(18) Uani 1 1 d . . .
H14A H 0.4479 0.2867 0.5203 0.099 Uiso 1 1 calc R . .
H14B H 0.4714 0.1409 0.6239 0.099 Uiso 1 1 calc R . .
H14C H 0.4156 0.2105 0.6067 0.099 Uiso 1 1 calc R . .
C15 C 0.26821(18) 0.3734(11) 0.1977(4) 0.0476(14) Uani 1 1 d . A .
H15A H 0.2364 0.2879 0.1799 0.057 Uiso 1 1 calc R . .
H15B H 0.2689 0.5427 0.1562 0.057 Uiso 1 1 calc R . .
C16 C 0.27516(18) 0.4514(12) 0.3110(4) 0.0496(14) Uani 1 1 d . . .
H16A H 0.2710 0.2830 0.3510 0.059 Uiso 0.481(8) 1 calc PR A 1
H16B H 0.3086 0.5126 0.3298 0.059 Uiso 0.481(8) 1 calc PR A 1
H16C H 0.2979 0.6070 0.3222 0.059 Uiso 0.519(8) 1 calc PR A 2
H16D H 0.2893 0.2934 0.3518 0.059 Uiso 0.519(8) 1 calc PR A 2
C17 C 0.2445(6) 0.662(3) 0.3430(13) 0.061(3) Uani 0.481(8) 1 d P A 1
H17 H 0.2506 0.8388 0.3085 0.073 Uiso 0.481(8) 1 calc PR A 1
C18 C 0.1918(6) 0.583(4) 0.3148(15) 0.082(3) Uani 0.481(8) 1 d P A 1
H18A H 0.1846 0.5580 0.2406 0.122 Uiso 0.481(8) 1 calc PR A 1
H18B H 0.1717 0.7305 0.3363 0.122 Uiso 0.481(8) 1 calc PR A 1
H18C H 0.1854 0.4118 0.3495 0.122 Uiso 0.481(8) 1 calc PR A 1
O7 O 0.2542(6) 0.699(3) 0.4516(16) 0.076(3) Uani 0.481(8) 1 d P A 1
H7A H 0.2541 0.5452 0.4807 0.114 Uiso 0.481(8) 1 calc PR A 1
C17' C 0.2269(5) 0.536(3) 0.3501(12) 0.061(3) Uani 0.519(8) 1 d P A 2
H17' H 0.2054 0.3715 0.3427 0.073 Uiso 0.519(8) 1 calc PR A 2
C18' C 0.2007(5) 0.768(4) 0.2944(13) 0.082(3) Uani 0.519(8) 1 d P A 2
H18D H 0.1705 0.7969 0.3209 0.122 Uiso 0.519(8) 1 calc PR A 2
H18E H 0.1944 0.7240 0.2213 0.122 Uiso 0.519(8) 1 calc PR A 2
H18F H 0.2201 0.9353 0.3043 0.122 Uiso 0.519(8) 1 calc PR A 2
O7' O 0.2349(6) 0.606(3) 0.4546(15) 0.076(3) Uani 0.519(8) 1 d P A 2
H7' H 0.2378 0.4624 0.4901 0.114 Uiso 0.519(8) 1 calc PR A 2

loop_
_atom_site_aniso_label
_atom_site_aniso_U_11
_atom_site_aniso_U_22
_atom_site_aniso_U_33
_atom_site_aniso_U_23
_atom_site_aniso_U_13
_atom_site_aniso_U_12
O1 0.072(3) 0.043(2) 0.0352(18) 0.0116(17) -0.0039(16) 0.011(2)
O2 0.068(2) 0.035(2) 0.0427(19) 0.0067(18) -0.0250(17) 0.001(2)
O3 0.061(2) 0.045(2) 0.044(2) 0.0105(18) 0.0013(17) 0.017(2)
O4 0.068(3) 0.055(3) 0.048(2) 0.007(2) 0.0071(19) 0.010(2)
O5 0.054(2) 0.063(3) 0.0323(18) -0.0008(19) -0.0058(16) 0.015(2)
O6 0.068(2) 0.053(2) 0.0311(18) -0.0054(17) -0.0168(17) 0.006(2)
C1 0.058(3) 0.030(3) 0.034(3) 0.004(2) -0.014(2) -0.002(3)
C2 0.061(3) 0.030(3) 0.038(3) 0.000(2) -0.006(2) 0.005(3)
C3 0.058(3) 0.031(3) 0.040(3) 0.001(2) -0.013(2) 0.005(3)
C4 0.049(3) 0.040(3) 0.026(2) 0.003(2) -0.009(2) 0.001(3)
C5 0.038(3) 0.041(3) 0.037(3) -0.003(2) -0.006(2) -0.001(3)
C6 0.050(3) 0.027(3) 0.034(3) -0.005(2) -0.010(2) -0.002(2)
C7 0.049(3) 0.029(3) 0.036(3) -0.001(2) -0.012(2) 0.004(2)
C8 0.063(3) 0.030(3) 0.051(3) -0.003(3) -0.009(3) 0.003(3)
C9 0.042(3) 0.029(3) 0.045(3) -0.002(2) -0.021(2) -0.004(2)
C10 0.063(4) 0.032(3) 0.052(3) -0.007(3) -0.031(3) 0.001(3)
C11 0.076(4) 0.047(3) 0.050(3) 0.007(3) 0.012(3) 0.016(3)
C12 0.061(4) 0.105(6) 0.083(5) 0.009(5) -0.002(3) 0.016(4)
C13 0.060(3) 0.070(4) 0.040(3) 0.010(3) -0.002(3) -0.001(3)
C14 0.079(4) 0.059(4) 0.054(3) -0.012(3) -0.011(3) 0.004(4)
C15 0.045(3) 0.038(3) 0.054(3) 0.006(3) -0.018(2) 0.000(3)
C16 0.051(3) 0.043(3) 0.051(3) 0.003(3) -0.004(3) -0.001(3)
C17 0.054(9) 0.047(9) 0.078(6) 0.003(7) -0.003(6) -0.005(6)
C18 0.061(7) 0.071(9) 0.116(9) -0.002(10) 0.023(6) 0.014(9)
O7 0.103(12) 0.048(8) 0.077(4) -0.011(6) 0.010(8) -0.003(6)
C17' 0.054(9) 0.047(9) 0.078(6) 0.003(7) -0.003(6) -0.005(6)
C18' 0.061(7) 0.071(9) 0.116(9) -0.002(10) 0.023(6) 0.014(9)
O7' 0.103(12) 0.048(8) 0.077(4) -0.011(6) 0.010(8) -0.003(6)

loop_
_atom_type_symbol
_atom_type_description
_atom_type_scat_dispersion_real
_atom_type_scat_dispersion_imag
_atom_type_scat_source
C C 0.0033 0.0016 'International Tables Vol C Tables 4.2.6.8 and 6.1.1.4'
H H 0.0000 0.0000 'International Tables Vol C Tables 4.2.6.8 and 6.1.1.4'
O O 0.0106 0.0060 'International Tables Vol C Tables 4.2.6.8 and 6.1.1.4'

loop_
_geom_angle_atom_site_label_1
_geom_angle_atom_site_label_2
_geom_angle_atom_site_label_3
_geom_angle
C1 O1 C8 107.6(4)
C8 O2 C10 106.3(4)
C3 O3 C11 118.2(4)
C11 O4 C12 113.0(5)
C5 O5 C13 117.8(4)
C13 O6 C14 113.7(5)
C6 C1 C2 125.8(5)
C6 C1 O1 112.9(4)
C2 C1 O1 121.3(5)
C1 C2 C3 113.6(5)
C4 C3 O3 114.4(4)
C4 C3 C2 123.7(5)
O3 C3 C2 121.9(5)
C3 C4 C5 118.8(4)
O5 C5 C4 125.1(4)
O5 C5 C6 114.9(4)
C4 C5 C6 119.9(5)
C1 C6 C5 118.1(5)
C1 C6 C7 109.6(4)
C5 C6 C7 132.2(4)
C6 C7 C9 113.1(4)
C6 C7 C8 101.7(4)
C9 C7 C8 104.4(4)
O2 C8 O1 110.3(4)
O2 C8 C7 107.7(4)
O1 C8 C7 108.0(4)
C15 C9 C10 112.3(4)
C15 C9 C7 114.9(4)
C10 C9 C7 100.7(4)
O2 C10 C9 105.6(4)
O4 C11 O3 114.3(5)
O6 C13 O5 113.0(5)
C9 C15 C16 112.9(4)
C17 C16 C15 117.5(8)
C17 C16 C17' 30.4(6)
C15 C16 C17' 112.6(7)
O7 C17 C16 110.0(14)
O7 C17 C18 108.7(14)
C16 C17 C18 111.0(13)
O7' C17' C18' 107.5(14)
O7' C17' C16 110.8(12)
C18' C17' C16 115.4(12)

loop_
_geom_bond_atom_site_label_1
_geom_bond_atom_site_label_2
_geom_bond_distance
O1 C1 1.404(6)
O1 C8 1.441(6)
O2 C8 1.395(6)
O2 C10 1.433(6)
O3 C3 1.386(6)
O3 C11 1.402(6)
O4 C11 1.371(7)
O4 C12 1.442(7)
O5 C5 1.376(6)
O5 C13 1.420(6)
O6 C13 1.386(6)
O6 C14 1.414(7)
C1 C6 1.361(7)
C1 C2 1.377(7)
C2 C3 1.398(7)
C3 C4 1.380(7)
C4 C5 1.381(7)
C5 C6 1.387(6)
C6 C7 1.511(7)
C7 C9 1.546(7)
C7 C8 1.548(7)
C9 C15 1.499(7)
C9 C10 1.537(6)
C15 C16 1.529(7)
C16 C17 1.442(17)
C16 C17' 1.579(16)
C17 O7 1.43(3)
C17 C18 1.53(3)
C17' O7' 1.41(2)
C17' C18' 1.49(2)
